data_7055235
loop_
_publ_author_name
'Castillo, Maximiliano'
'Metta-Maga\~na, Alejandro J.'
'Fortier, Skye'

_publ_section_title
;
 Isolation of gravimetrically quantifiable alkali metal arenides using
 18-crown-6
;
_journal_issue 3
_journal_name_full 'New J. Chem.'
_journal_page_first 1923
_journal_paper_doi 10.1039/C5NJ02841H
_journal_volume 40
_journal_year 2016
_chemical_formula_moiety 'C16 H34 O8 Na, C10 H8'
_chemical_formula_sum 'C26 H42 Na O8'
_chemical_formula_weight 505.58
_space_group_crystal_system monoclinic
_space_group_IT_number 14
_space_group_name_Hall '-P 2yn'
_space_group_name_H-M_alt 'P 1 21/n 1'
_symmetry_space_group_name_Hall '-P 2yn'
_symmetry_space_group_name_H-M 'P 1 21/n 1'
_atom_sites_solution_hydrogens geom
_audit_creation_method SHELXL-2014/6
_audit_update_record
;
2015-10-13 deposited with the CCDC.
2015-12-15 downloaded from the CCDC.
;
_cell_angle_alpha 90
_cell_angle_beta 98.022(2)
_cell_angle_gamma 90
_cell_formula_units_Z 4
_cell_length_a 8.6161(8)
_cell_length_b 15.7560(14)
_cell_length_c 19.6860(18)
_cell_measurement_reflns_used 3423
_cell_measurement_temperature 100(2)
_cell_measurement_theta_max 24.00
_cell_measurement_theta_min 2.46
_cell_volume 2646.3(4)
_computing_structure_refinement 'SHELXL-2014/6 (Sheldrick, 2014)'
_diffrn_ambient_temperature 100(2)
_diffrn_measured_fraction_theta_full 0.999
_diffrn_measured_fraction_theta_max 0.994
_diffrn_measurement_device_type 'Bruker SMART APEX CCD'
_diffrn_measurement_method '\w and \f scans'
_diffrn_radiation_type MoK\a
_diffrn_radiation_wavelength 0.71073
_diffrn_reflns_av_R_equivalents 0.0790
_diffrn_reflns_av_unetI/netI 0.0779
_diffrn_reflns_Laue_measured_fraction_full 0.999
_diffrn_reflns_Laue_measured_fraction_max 0.994
_diffrn_reflns_limit_h_max 11
_diffrn_reflns_limit_h_min -11
_diffrn_reflns_limit_k_max 20
_diffrn_reflns_limit_k_min -20
_diffrn_reflns_limit_l_max 22
_diffrn_reflns_limit_l_min -26
_diffrn_reflns_number 29172
_diffrn_reflns_point_group_measured_fraction_full 0.999
_diffrn_reflns_point_group_measured_fraction_max 0.994
_diffrn_reflns_theta_full 25.242
_diffrn_reflns_theta_max 28.272
_diffrn_reflns_theta_min 1.662
_diffrn_source 'fine-focus tube'
_exptl_absorpt_coefficient_mu 0.106
_exptl_absorpt_correction_T_max 0.7457
_exptl_absorpt_correction_T_min 0.6566
_exptl_absorpt_correction_type multi-scan
_exptl_absorpt_process_details SADABS
_exptl_crystal_colour 'dark green'
_exptl_crystal_density_diffrn 1.269
_exptl_crystal_description plate
_exptl_crystal_F_000 1092
_exptl_crystal_size_max 0.4
_exptl_crystal_size_mid 0.3
_exptl_crystal_size_min 0.05
_refine_diff_density_max 0.296
_refine_diff_density_min -0.300
_refine_diff_density_rms 0.054
_refine_ls_extinction_method none
_refine_ls_goodness_of_fit_ref 1.006
_refine_ls_hydrogen_treatment constr
_refine_ls_matrix_type full
_refine_ls_number_parameters 318
_refine_ls_number_reflns 6523
_refine_ls_number_restraints 0
_refine_ls_restrained_S_all 1.006
_refine_ls_R_factor_all 0.1053
_refine_ls_R_factor_gt 0.0487
_refine_ls_shift/su_max 0.001
_refine_ls_shift/su_mean 0.000
_refine_ls_structure_factor_coef Fsqd
_refine_ls_weighting_details 'w=1/[\s^2^(Fo^2^)+(0.0408P)^2^+0.2842P] where P=(Fo^2^+2Fc^2^)/3'
_refine_ls_weighting_scheme calc
_refine_ls_wR_factor_gt 0.0853
_refine_ls_wR_factor_ref 0.1037
_reflns_Friedel_coverage 0.000
_reflns_number_gt 3999
_reflns_number_total 6523
_reflns_threshold_expression 'I > 2\s(I)'
_cod_data_source_file c5nj02841h2.cif
_cod_data_source_block 1024SF_0mS_a
_cod_depositor_comments 'Adding full bibliography for 7055227--7055237.cif.'
_cod_database_code 7055235
_shelx_space_group_comment
;
The symmetry employed for this shelxl refinement is uniquely defined
by the following loop, which should always be used as a source of
symmetry information in preference to the above space-group names.
They are only intended as comments.
;
_shelxl_version_number 2014/6

loop_
_space_group_symop_operation_xyz
'x, y, z'
'-x+1/2, y+1/2, -z+1/2'
'-x, -y, -z'
'x-1/2, -y-1/2, z-1/2'

loop_
_atom_site_label
_atom_site_type_symbol
_atom_site_fract_x
_atom_site_fract_y
_atom_site_fract_z
_atom_site_U_iso_or_equiv
_atom_site_adp_type
_atom_site_occupancy
_atom_site_site_symmetry_order
_atom_site_calc_flag
_atom_site_refinement_flags_posn
_atom_site_refinement_flags_adp
Na1 Na 0.32483(8) 0.34759(4) 0.25994(3) 0.01710(17) Uani 1 1 d . .
O1 O 0.56613(13) 0.34592(7) 0.20601(6) 0.0167(3) Uani 1 1 d . .
O2 O 0.51067(14) 0.21068(8) 0.28275(6) 0.0185(3) Uani 1 1 d . .
O3 O 0.47103(14) 0.33247(8) 0.37887(6) 0.0193(3) Uani 1 1 d . .
O4 O 0.21705(14) 0.43071(8) 0.34960(6) 0.0178(3) Uani 1 1 d . .
O5 O 0.08932(14) 0.44053(7) 0.20834(6) 0.0195(3) Uani 1 1 d . .
O6 O 0.39814(14) 0.49251(8) 0.21424(6) 0.0169(3) Uani 1 1 d . .
O7 O 0.09035(14) 0.26291(7) 0.27244(6) 0.0188(3) Uani 1 1 d . .
O8 O 0.23524(14) 0.25788(8) 0.15394(6) 0.0197(3) Uani 1 1 d . .
C1 C 0.5595(2) 0.49611(11) 0.20559(9) 0.0188(4) Uani 1 1 d . .
H1A H 0.6233 0.5028 0.2512 0.023 Uiso 1 1 calc R U
H1B H 0.5770 0.5468 0.1780 0.023 Uiso 1 1 calc R U
C2 C 0.6149(2) 0.41879(11) 0.17109(9) 0.0167(4) Uani 1 1 d . .
H2A H 0.5686 0.4175 0.1222 0.020 Uiso 1 1 calc R U
H2B H 0.7305 0.4196 0.1738 0.020 Uiso 1 1 calc R U
C3 C 0.6600(2) 0.27367(11) 0.19793(10) 0.0194(4) Uani 1 1 d . .
H3A H 0.7644 0.2802 0.2257 0.023 Uiso 1 1 calc R U
H3B H 0.6748 0.2673 0.1492 0.023 Uiso 1 1 calc R U
C4 C 0.5777(2) 0.19621(11) 0.22146(9) 0.0196(4) Uani 1 1 d . .
H4A H 0.4938 0.1787 0.1846 0.023 Uiso 1 1 calc R U
H4B H 0.6538 0.1490 0.2293 0.023 Uiso 1 1 calc R U
C5 C 0.6251(2) 0.22344(12) 0.34140(9) 0.0211(4) Uani 1 1 d . .
H5A H 0.7027 0.2663 0.3312 0.025 Uiso 1 1 calc R U
H5B H 0.6812 0.1697 0.3542 0.025 Uiso 1 1 calc R U
C6 C 0.5428(2) 0.25339(12) 0.39919(10) 0.0224(4) Uani 1 1 d . .
H6A H 0.4625 0.2116 0.4084 0.027 Uiso 1 1 calc R U
H6B H 0.6186 0.2605 0.4414 0.027 Uiso 1 1 calc R U
C7 C 0.4111(2) 0.37522(12) 0.43389(9) 0.0218(4) Uani 1 1 d . .
H7A H 0.4978 0.3893 0.4706 0.026 Uiso 1 1 calc R U
H7B H 0.3357 0.3383 0.4535 0.026 Uiso 1 1 calc R U
C8 C 0.3312(2) 0.45477(12) 0.40566(9) 0.0204(4) Uani 1 1 d . .
H8A H 0.2803 0.4836 0.4414 0.025 Uiso 1 1 calc R U
H8B H 0.4084 0.4942 0.3900 0.025 Uiso 1 1 calc R U
C9 C 0.1171(2) 0.49912(11) 0.32432(9) 0.0179(4) Uani 1 1 d . .
H9A H 0.1799 0.5470 0.3103 0.021 Uiso 1 1 calc R U
H9B H 0.0565 0.5193 0.3603 0.021 Uiso 1 1 calc R U
C10 C 0.0082(2) 0.46623(12) 0.26372(10) 0.0201(4) Uani 1 1 d . .
H10A H -0.0509 0.4172 0.2784 0.024 Uiso 1 1 calc R U
H10B H -0.0684 0.5111 0.2473 0.024 Uiso 1 1 calc R U
C11 C 0.1319(2) 0.50984(11) 0.16752(10) 0.0204(4) Uani 1 1 d . .
H11A H 0.1289 0.5637 0.1932 0.024 Uiso 1 1 calc R U
H11B H 0.0567 0.5141 0.1248 0.024 Uiso 1 1 calc R U
C12 C 0.2937(2) 0.49485(12) 0.15056(9) 0.0190(4) Uani 1 1 d . .
H12A H 0.2979 0.4404 0.1258 0.023 Uiso 1 1 calc R U
H12B H 0.3241 0.5411 0.1210 0.023 Uiso 1 1 calc R U
C13 C 0.0677(2) 0.19448(11) 0.22489(9) 0.0193(4) Uani 1 1 d . .
H13A H -0.0368 0.1687 0.2258 0.023 Uiso 1 1 calc R U
H13B H 0.1482 0.1503 0.2376 0.023 Uiso 1 1 calc R U
C14 C 0.0800(2) 0.22733(12) 0.15474(10) 0.0211(4) Uani 1 1 d . .
H14A H 0.0565 0.1814 0.1205 0.025 Uiso 1 1 calc R U
H14B H 0.0036 0.2738 0.1430 0.025 Uiso 1 1 calc R U
C15 C 0.0850(2) 0.23480(12) 0.34073(9) 0.0238(5) Uani 1 1 d . .
H15A H -0.0128 0.2037 0.3427 0.036 Uiso 1 1 calc R U
H15B H 0.0899 0.2839 0.3715 0.036 Uiso 1 1 calc R U
H15C H 0.1744 0.1973 0.3551 0.036 Uiso 1 1 calc R U
C16 C 0.2693(2) 0.26967(13) 0.08601(9) 0.0263(5) Uani 1 1 d . .
H16A H 0.2632 0.2150 0.0621 0.039 Uiso 1 1 calc R U
H16B H 0.3751 0.2931 0.0876 0.039 Uiso 1 1 calc R U
H16C H 0.1931 0.3091 0.0615 0.039 Uiso 1 1 calc R U
C17 C 0.5525(2) 0.53488(12) 0.01122(9) 0.0190(4) Uani 1 1 d . .
C18 C 0.7151(2) 0.51715(12) 0.02615(9) 0.0223(4) Uani 1 1 d . .
H18 H 0.7856 0.5621 0.0405 0.027 Uiso 1 1 calc R U
C19 C 0.7746(2) 0.43528(13) 0.02038(9) 0.0255(5) Uani 1 1 d . .
H19 H 0.8841 0.4254 0.0307 0.031 Uiso 1 1 calc R U
C20 C 0.6745(2) 0.36870(13) -0.00036(9) 0.0248(5) Uani 1 1 d . .
H20 H 0.7151 0.3131 -0.0039 0.030 Uiso 1 1 calc R U
C21 C 0.5129(2) 0.38338(12) -0.01617(9) 0.0224(4) Uani 1 1 d . .
H21 H 0.4455 0.3371 -0.0306 0.027 Uiso 1 1 calc R U
C22 C 0.9905(2) 0.45441(11) 0.49597(9) 0.0183(4) Uani 1 1 d . .
C23 C 0.8673(2) 0.42397(13) 0.44690(10) 0.0240(5) Uani 1 1 d . .
H23 H 0.8537 0.3645 0.4410 0.029 Uiso 1 1 calc R U
C24 C 0.7660(2) 0.47870(14) 0.40721(10) 0.0294(5) Uani 1 1 d . .
H24 H 0.6845 0.4563 0.3747 0.035 Uiso 1 1 calc R U
C25 C 0.7829(2) 0.56524(15) 0.41473(10) 0.0310(5) Uani 1 1 d . .
H25 H 0.7124 0.6023 0.3877 0.037 Uiso 1 1 calc R U
C26 C 0.9041(2) 0.59897(13) 0.46225(10) 0.0247(5) Uani 1 1 d . .
H26 H 0.9154 0.6588 0.4664 0.030 Uiso 1 1 calc R U

loop_
_atom_site_aniso_label
_atom_site_aniso_U_11
_atom_site_aniso_U_22
_atom_site_aniso_U_33
_atom_site_aniso_U_23
_atom_site_aniso_U_13
_atom_site_aniso_U_12
Na1 0.0179(4) 0.0175(4) 0.0167(4) 0.0003(3) 0.0053(3) -0.0009(3)
O1 0.0186(7) 0.0125(6) 0.0208(7) 0.0018(5) 0.0090(5) 0.0015(5)
O2 0.0181(7) 0.0209(7) 0.0171(7) 0.0011(6) 0.0051(6) -0.0008(6)
O3 0.0227(7) 0.0213(7) 0.0147(7) 0.0012(5) 0.0051(5) 0.0040(6)
O4 0.0176(7) 0.0179(7) 0.0177(7) -0.0013(6) 0.0016(5) 0.0002(5)
O5 0.0234(7) 0.0153(7) 0.0207(7) -0.0003(6) 0.0059(6) 0.0004(6)
O6 0.0181(7) 0.0195(7) 0.0134(6) 0.0005(5) 0.0036(5) 0.0014(5)
O7 0.0248(7) 0.0153(7) 0.0173(7) 0.0010(5) 0.0065(6) -0.0024(6)
O8 0.0179(7) 0.0266(7) 0.0152(7) -0.0009(6) 0.0050(5) -0.0053(6)
C1 0.0201(10) 0.0170(10) 0.0199(10) 0.0007(8) 0.0049(8) -0.0041(8)
C2 0.0203(10) 0.0146(9) 0.0162(10) 0.0027(8) 0.0061(8) -0.0027(8)
C3 0.0205(10) 0.0172(10) 0.0223(10) 0.0005(8) 0.0088(8) 0.0039(8)
C4 0.0229(10) 0.0152(10) 0.0219(10) -0.0014(8) 0.0077(8) 0.0031(8)
C5 0.0175(10) 0.0232(11) 0.0223(11) 0.0026(8) 0.0022(8) 0.0041(8)
C6 0.0233(10) 0.0247(11) 0.0192(10) 0.0058(9) 0.0028(8) 0.0040(9)
C7 0.0230(11) 0.0287(11) 0.0145(10) -0.0032(8) 0.0059(8) -0.0016(9)
C8 0.0191(10) 0.0224(11) 0.0209(10) -0.0037(8) 0.0068(8) -0.0028(8)
C9 0.0182(10) 0.0139(9) 0.0226(10) -0.0005(8) 0.0066(8) 0.0017(8)
C10 0.0143(10) 0.0198(10) 0.0275(11) 0.0002(8) 0.0075(8) 0.0014(8)
C11 0.0248(11) 0.0147(10) 0.0215(10) 0.0036(8) 0.0023(8) 0.0019(8)
C12 0.0254(11) 0.0186(10) 0.0129(9) 0.0042(8) 0.0022(8) 0.0014(8)
C13 0.0187(10) 0.0143(9) 0.0256(11) -0.0008(8) 0.0055(8) -0.0011(8)
C14 0.0162(10) 0.0214(10) 0.0259(11) -0.0031(8) 0.0030(8) -0.0038(8)
C15 0.0290(11) 0.0246(11) 0.0194(10) 0.0054(9) 0.0089(9) -0.0043(9)
C16 0.0328(12) 0.0328(12) 0.0147(10) -0.0025(9) 0.0082(9) -0.0079(10)
C17 0.0279(11) 0.0213(10) 0.0090(9) 0.0010(8) 0.0068(8) -0.0034(8)
C18 0.0259(11) 0.0265(11) 0.0150(10) -0.0006(8) 0.0042(8) -0.0072(9)
C19 0.0267(11) 0.0346(12) 0.0165(10) 0.0020(9) 0.0070(9) 0.0037(10)
C20 0.0384(13) 0.0225(11) 0.0154(10) 0.0004(8) 0.0109(9) 0.0057(9)
C21 0.0335(12) 0.0205(10) 0.0147(10) -0.0018(8) 0.0087(9) -0.0060(9)
C22 0.0175(10) 0.0219(10) 0.0182(10) 0.0007(8) 0.0117(8) 0.0001(8)
C23 0.0245(11) 0.0285(11) 0.0213(10) -0.0038(9) 0.0109(9) -0.0111(9)
C24 0.0184(11) 0.0520(15) 0.0184(11) 0.0029(10) 0.0047(9) -0.0076(10)
C25 0.0183(11) 0.0521(15) 0.0242(12) 0.0171(11) 0.0090(9) 0.0128(10)
C26 0.0275(11) 0.0219(11) 0.0282(11) 0.0061(9) 0.0160(9) 0.0049(9)

loop_
_atom_type_symbol
_atom_type_description
_atom_type_scat_dispersion_real
_atom_type_scat_dispersion_imag
_atom_type_scat_source
C C 0.0033 0.0016 'International Tables Vol C Tables 4.2.6.8 and 6.1.1.4'
H H 0.0000 0.0000 'International Tables Vol C Tables 4.2.6.8 and 6.1.1.4'
O O 0.0106 0.0060 'International Tables Vol C Tables 4.2.6.8 and 6.1.1.4'
Na Na 0.0362 0.0249 'International Tables Vol C Tables 4.2.6.8 and 6.1.1.4'

loop_
_geom_angle_atom_site_label_1
_geom_angle_atom_site_label_2
_geom_angle_atom_site_label_3
_geom_angle
_geom_angle_site_symmetry_1
_geom_angle_site_symmetry_3
O1 Na1 O7 142.29(5) . .
O1 Na1 O4 137.29(5) . .
O7 Na1 O4 79.69(4) . .
O1 Na1 O3 93.28(5) . .
O7 Na1 O3 99.63(5) . .
O4 Na1 O3 64.87(4) . .
O1 Na1 O8 79.55(4) . .
O7 Na1 O8 67.81(4) . .
O4 Na1 O8 140.78(5) . .
O3 Na1 O8 140.00(5) . .
O1 Na1 O6 66.07(4) . .
O7 Na1 O6 139.73(5) . .
O4 Na1 O6 85.10(4) . .
O3 Na1 O6 107.19(5) . .
O8 Na1 O6 105.53(5) . .
O1 Na1 O5 119.92(5) . .
O7 Na1 O5 74.74(4) . .
O4 Na1 O5 68.29(4) . .
O3 Na1 O5 133.05(5) . .
O8 Na1 O5 82.03(4) . .
O6 Na1 O5 64.99(4) . .
O1 Na1 O2 62.89(4) . .
O7 Na1 O2 91.52(4) . .
O4 Na1 O2 125.36(5) . .
O3 Na1 O2 63.78(4) . .
O8 Na1 O2 78.29(4) . .
O6 Na1 O2 127.09(5) . .
O5 Na1 O2 159.21(5) . .
C3 O1 C2 112.32(12) . .
C3 O1 Na1 125.87(10) . .
C2 O1 Na1 121.37(10) . .
C5 O2 C4 113.09(14) . .
C5 O2 Na1 110.57(10) . .
C4 O2 Na1 106.79(10) . .
C6 O3 C7 112.81(13) . .
C6 O3 Na1 119.14(10) . .
C7 O3 Na1 118.30(10) . .
C8 O4 C9 112.82(13) . .
C8 O4 Na1 113.92(10) . .
C9 O4 Na1 114.76(10) . .
C10 O5 C11 113.66(13) . .
C10 O5 Na1 107.44(10) . .
C11 O5 Na1 113.74(10) . .
C1 O6 C12 113.41(13) . .
C1 O6 Na1 111.67(10) . .
C12 O6 Na1 100.00(10) . .
C15 O7 C13 111.48(13) . .
C15 O7 Na1 113.47(10) . .
C13 O7 Na1 112.57(10) . .
C16 O8 C14 111.87(14) . .
C16 O8 Na1 128.26(11) . .
C14 O8 Na1 110.86(10) . .
O6 C1 C2 113.46(14) . .
O6 C1 H1A 108.9 . .
C2 C1 H1A 108.9 . .
O6 C1 H1B 108.9 . .
C2 C1 H1B 108.9 . .
H1A C1 H1B 107.7 . .
O1 C2 C1 107.45(13) . .
O1 C2 H2A 110.2 . .
C1 C2 H2A 110.2 . .
O1 C2 H2B 110.2 . .
C1 C2 H2B 110.2 . .
H2A C2 H2B 108.5 . .
O1 C3 C4 108.25(14) . .
O1 C3 H3A 110.0 . .
C4 C3 H3A 110.0 . .
O1 C3 H3B 110.0 . .
C4 C3 H3B 110.0 . .
H3A C3 H3B 108.4 . .
O2 C4 C3 113.05(14) . .
O2 C4 H4A 109.0 . .
C3 C4 H4A 109.0 . .
O2 C4 H4B 109.0 . .
C3 C4 H4B 109.0 . .
H4A C4 H4B 107.8 . .
O2 C5 C6 108.19(15) . .
O2 C5 H5A 110.1 . .
C6 C5 H5A 110.1 . .
O2 C5 H5B 110.1 . .
C6 C5 H5B 110.1 . .
H5A C5 H5B 108.4 . .
O3 C6 C5 107.18(14) . .
O3 C6 H6A 110.3 . .
C5 C6 H6A 110.3 . .
O3 C6 H6B 110.3 . .
C5 C6 H6B 110.3 . .
H6A C6 H6B 108.5 . .
O3 C7 C8 107.96(14) . .
O3 C7 H7A 110.1 . .
C8 C7 H7A 110.1 . .
O3 C7 H7B 110.1 . .
C8 C7 H7B 110.1 . .
H7A C7 H7B 108.4 . .
O4 C8 C7 107.26(15) . .
O4 C8 H8A 110.3 . .
C7 C8 H8A 110.3 . .
O4 C8 H8B 110.3 . .
C7 C8 H8B 110.3 . .
H8A C8 H8B 108.5 . .
O4 C9 C10 107.24(14) . .
O4 C9 H9A 110.3 . .
C10 C9 H9A 110.3 . .
O4 C9 H9B 110.3 . .
C10 C9 H9B 110.3 . .
H9A C9 H9B 108.5 . .
O5 C10 C9 112.59(14) . .
O5 C10 H10A 109.1 . .
C9 C10 H10A 109.1 . .
O5 C10 H10B 109.1 . .
C9 C10 H10B 109.1 . .
H10A C10 H10B 107.8 . .
O5 C11 C12 108.90(14) . .
O5 C11 H11A 109.9 . .
C12 C11 H11A 109.9 . .
O5 C11 H11B 109.9 . .
C12 C11 H11B 109.9 . .
H11A C11 H11B 108.3 . .
O6 C12 C11 107.38(15) . .
O6 C12 H12A 110.2 . .
C11 C12 H12A 110.2 . .
O6 C12 H12B 110.2 . .
C11 C12 H12B 110.2 . .
H12A C12 H12B 108.5 . .
O7 C13 C14 108.96(15) . .
O7 C13 H13A 109.9 . .
C14 C13 H13A 109.9 . .
O7 C13 H13B 109.9 . .
C14 C13 H13B 109.9 . .
H13A C13 H13B 108.3 . .
O8 C14 C13 108.38(15) . .
O8 C14 H14A 110.0 . .
C13 C14 H14A 110.0 . .
O8 C14 H14B 110.0 . .
C13 C14 H14B 110.0 . .
H14A C14 H14B 108.4 . .
O7 C15 H15A 109.5 . .
O7 C15 H15B 109.5 . .
H15A C15 H15B 109.5 . .
O7 C15 H15C 109.5 . .
H15A C15 H15C 109.5 . .
H15B C15 H15C 109.5 . .
O8 C16 H16A 109.5 . .
O8 C16 H16B 109.5 . .
H16A C16 H16B 109.5 . .
O8 C16 H16C 109.5 . .
H16A C16 H16C 109.5 . .
H16B C16 H16C 109.5 . .
C21 C17 C18 123.80(17) 3_665 .
C21 C17 C17 118.2(2) 3_665 3_665
C18 C17 C17 118.0(2) . 3_665
C19 C18 C17 121.83(18) . .
C19 C18 H18 119.1 . .
C17 C18 H18 119.1 . .
C20 C19 C18 120.18(19) . .
C20 C19 H19 119.9 . .
C18 C19 H19 119.9 . .
C19 C20 C21 119.97(18) . .
C19 C20 H20 120.0 . .
C21 C20 H20 120.0 . .
C20 C21 C17 121.82(18) . 3_665
C20 C21 H21 119.1 . .
C17 C21 H21 119.1 3_665 .
C26 C22 C23 123.71(17) 3_766 .
C26 C22 C22 118.1(2) 3_766 3_766
C23 C22 C22 118.2(2) . 3_766
C24 C23 C22 121.79(18) . .
C24 C23 H23 119.1 . .
C22 C23 H23 119.1 . .
C25 C24 C23 120.39(19) . .
C25 C24 H24 119.8 . .
C23 C24 H24 119.8 . .
C24 C25 C26 120.24(19) . .
C24 C25 H25 119.9 . .
C26 C25 H25 119.9 . .
C25 C26 C22 121.29(18) . 3_766
C25 C26 H26 119.4 . .
C22 C26 H26 119.4 3_766 .

loop_
_geom_bond_atom_site_label_1
_geom_bond_atom_site_label_2
_geom_bond_distance
_geom_bond_site_symmetry_2
Na1 O1 2.4630(13) .
Na1 O7 2.4619(14) .
Na1 O4 2.4800(14) .
Na1 O3 2.5104(14) .
Na1 O8 2.5492(14) .
Na1 O6 2.5654(14) .
Na1 O5 2.5921(14) .
Na1 O2 2.6866(14) .
O1 C3 1.418(2) .
O1 C2 1.431(2) .
O2 C5 1.424(2) .
O2 C4 1.427(2) .
O3 C6 1.423(2) .
O3 C7 1.431(2) .
O4 C8 1.423(2) .
O4 C9 1.425(2) .
O5 C10 1.433(2) .
O5 C11 1.433(2) .
O6 C1 1.425(2) .
O6 C12 1.438(2) .
O7 C15 1.422(2) .
O7 C13 1.423(2) .
O8 C16 1.421(2) .
O8 C14 1.424(2) .
C1 C2 1.505(2) .
C1 H1A 0.9900 .
C1 H1B 0.9900 .
C2 H2A 0.9900 .
C2 H2B 0.9900 .
C3 C4 1.516(2) .
C3 H3A 0.9900 .
C3 H3B 0.9900 .
C4 H4A 0.9900 .
C4 H4B 0.9900 .
C5 C6 1.499(3) .
C5 H5A 0.9900 .
C5 H5B 0.9900 .
C6 H6A 0.9900 .
C6 H6B 0.9900 .
C7 C8 1.499(3) .
C7 H7A 0.9900 .
C7 H7B 0.9900 .
C8 H8A 0.9900 .
C8 H8B 0.9900 .
C9 C10 1.503(3) .
C9 H9A 0.9900 .
C9 H9B 0.9900 .
C10 H10A 0.9900 .
C10 H10B 0.9900 .
C11 C12 1.497(3) .
C11 H11A 0.9900 .
C11 H11B 0.9900 .
C12 H12A 0.9900 .
C12 H12B 0.9900 .
C13 C14 1.492(3) .
C13 H13A 0.9900 .
C13 H13B 0.9900 .
C14 H14A 0.9900 .
C14 H14B 0.9900 .
C15 H15A 0.9800 .
C15 H15B 0.9800 .
C15 H15C 0.9800 .
C16 H16A 0.9800 .
C16 H16B 0.9800 .
C16 H16C 0.9800 .
C17 C21 1.415(3) 3_665
C17 C18 1.419(3) .
C17 C17 1.453(4) 3_665
C18 C19 1.399(3) .
C18 H18 0.9500 .
C19 C20 1.383(3) .
C19 H19 0.9500 .
C20 C21 1.403(3) .
C20 H20 0.9500 .
C21 C17 1.415(3) 3_665
C21 H21 0.9500 .
C22 C26 1.414(3) 3_766
C22 C23 1.415(3) .
C22 C22 1.452(4) 3_766
C23 C24 1.388(3) .
C23 H23 0.9500 .
C24 C25 1.377(3) .
C24 H24 0.9500 .
C25 C26 1.405(3) .
C25 H25 0.9500 .
C26 C22 1.414(3) 3_766
C26 H26 0.9500 .

loop_
_geom_torsion_atom_site_label_1
_geom_torsion_atom_site_label_2
_geom_torsion_atom_site_label_3
_geom_torsion_atom_site_label_4
_geom_torsion
_geom_torsion_site_symmetry_1
_geom_torsion_site_symmetry_4
C12 O6 C1 C2 -66.82(19) . .
Na1 O6 C1 C2 45.24(17) . .
C3 O1 C2 C1 -156.37(15) . .
Na1 O1 C2 C1 30.82(18) . .
O6 C1 C2 O1 -49.8(2) . .
C2 O1 C3 C4 -166.66(14) . .
Na1 O1 C3 C4 5.8(2) . .
C5 O2 C4 C3 -67.77(19) . .
Na1 O2 C4 C3 54.07(17) . .
O1 C3 C4 O2 -41.9(2) . .
C4 O2 C5 C6 169.85(14) . .
Na1 O2 C5 C6 50.15(16) . .
C7 O3 C6 C5 -169.87(15) . .
Na1 O3 C6 C5 44.73(18) . .
O2 C5 C6 O3 -62.37(19) . .
C6 O3 C7 C8 -176.97(15) . .
Na1 O3 C7 C8 -31.25(18) . .
C9 O4 C8 C7 171.51(14) . .
Na1 O4 C8 C7 -55.35(15) . .
O3 C7 C8 O4 55.05(18) . .
C8 O4 C9 C10 177.42(14) . .
Na1 O4 C9 C10 44.68(15) . .
C11 O5 C10 C9 -79.64(18) . .
Na1 O5 C10 C9 47.12(16) . .
O4 C9 C10 O5 -63.24(18) . .
C10 O5 C11 C12 138.86(15) . .
Na1 O5 C11 C12 15.47(17) . .
C1 O6 C12 C11 -167.83(14) . .
Na1 O6 C12 C11 73.16(13) . .
O5 C11 C12 O6 -61.78(18) . .
C15 O7 C13 C14 -178.08(14) . .
Na1 O7 C13 C14 -49.25(16) . .
C16 O8 C14 C13 164.71(15) . .
Na1 O8 C14 C13 -45.19(16) . .
O7 C13 C14 O8 63.97(18) . .
C21 C17 C18 C19 -179.85(17) 3_665 .
C17 C17 C18 C19 -0.6(3) 3_665 .
C17 C18 C19 C20 0.0(3) . .
C18 C19 C20 C21 0.5(3) . .
C19 C20 C21 C17 -0.4(3) . 3_665
C26 C22 C23 C24 179.65(17) 3_766 .
C22 C22 C23 C24 -0.2(3) 3_766 .
C22 C23 C24 C25 -0.1(3) . .
C23 C24 C25 C26 0.6(3) . .
C24 C25 C26 C22 -1.0(3) . 3_766
